data_7700446
loop_
_publ_author_name
'Frogley, Benjamin J.'
'Hill, Anthony F.'
'Onn, Chee S.'

_publ_section_title
;
 Auriferous alkynylselenolatoalkylidynes.
;
_journal_issue 31
_journal_name_full 'Dalton transactions (Cambridge, England : 2003)'
_journal_page_first 11715
_journal_page_last 11723
_journal_paper_doi 10.1039/c9dt02314c
_journal_volume 48
_journal_year 2019
_chemical_formula_moiety 'C38 H38 Au B N6 O2 P Se W'
_chemical_formula_sum 'C38 H38 Au B N6 O2 P Se W'
_chemical_formula_weight 1112.30
_space_group_crystal_system monoclinic
_space_group_IT_number 14
_space_group_name_Hall '-P 2yn'
_space_group_name_H-M_alt 'P 1 21/n 1'
_symmetry_space_group_name_Hall '-P 2yn'
_symmetry_space_group_name_H-M 'P 1 21/n 1'
_atom_sites_solution_hydrogens geom
_audit_creation_method SHELXL-2014/7
_audit_update_record
;
2019-04-23 deposited with the CCDC.    2019-07-04 downloaded from the CCDC.
;
_cell_angle_alpha 90
_cell_angle_beta 115.946(6)
_cell_angle_gamma 90
_cell_formula_units_Z 4
_cell_length_a 19.3636(9)
_cell_length_b 11.7193(4)
_cell_length_c 19.6341(9)
_cell_measurement_reflns_used 5863
_cell_measurement_temperature 150.0(1)
_cell_measurement_theta_max 71.9650
_cell_measurement_theta_min 4.2410
_cell_volume 4006.4(4)
_computing_cell_refinement 'CrysAlisPro 1.171.39.46 (Rigaku OD, 2018)'
_computing_data_collection 'CrysAlisPro 1.171.39.46 (Rigaku OD, 2018)'
_computing_data_reduction 'CrysAlisPro 1.171.39.46 (Rigaku OD, 2018)'
_computing_structure_refinement 'SHELXL-2014/7 (Sheldrick, 2014)'
_computing_structure_solution 'SHELXT-2014/7 (Sheldrick, 2014)'
_diffrn_ambient_temperature 150.0(1)
_diffrn_detector_area_resol_mean 8.1297
_diffrn_measured_fraction_theta_full 0.999
_diffrn_measured_fraction_theta_max 0.983
_diffrn_measurement_device_type 'SuperNova, Dual, Cu at home/near, EosS2'
_diffrn_measurement_method '\w scans'
_diffrn_radiation_type CuK\a
_diffrn_radiation_wavelength 1.54184
_diffrn_reflns_av_R_equivalents 0.0494
_diffrn_reflns_av_unetI/netI 0.0540
_diffrn_reflns_Laue_measured_fraction_full 0.999
_diffrn_reflns_Laue_measured_fraction_max 0.983
_diffrn_reflns_limit_h_max 22
_diffrn_reflns_limit_h_min -23
_diffrn_reflns_limit_k_max 14
_diffrn_reflns_limit_k_min -13
_diffrn_reflns_limit_l_max 24
_diffrn_reflns_limit_l_min -18
_diffrn_reflns_number 24703
_diffrn_reflns_point_group_measured_fraction_full 0.999
_diffrn_reflns_point_group_measured_fraction_max 0.983
_diffrn_reflns_theta_full 67.684
_diffrn_reflns_theta_max 72.701
_diffrn_reflns_theta_min 4.276
_diffrn_source 'micro-focus sealed X-ray tube'
_exptl_absorpt_coefficient_mu 13.749
_exptl_absorpt_correction_T_max 1.00000
_exptl_absorpt_correction_T_min 0.59223
_exptl_absorpt_correction_type multi-scan
_exptl_absorpt_process_details
;
CrysAlisPro 1.171.39.46 (Rigaku Oxford Diffraction, 2018)
Empirical absorption correction using spherical harmonics,
 implemented in SCALE3 ABSPACK scaling algorithm.
;
_exptl_crystal_colour red
_exptl_crystal_density_diffrn 1.844
_exptl_crystal_description needle
_exptl_crystal_F_000 2124
_exptl_crystal_size_max 0.117
_exptl_crystal_size_mid 0.050
_exptl_crystal_size_min 0.032
_refine_diff_density_max 3.087
_refine_diff_density_min -0.993
_refine_diff_density_rms 0.168
_refine_ls_extinction_method none
_refine_ls_goodness_of_fit_ref 1.022
_refine_ls_hydrogen_treatment constr
_refine_ls_matrix_type full
_refine_ls_number_parameters 466
_refine_ls_number_reflns 7839
_refine_ls_number_restraints 0
_refine_ls_restrained_S_all 1.022
_refine_ls_R_factor_all 0.0807
_refine_ls_R_factor_gt 0.0535
_refine_ls_shift/su_max 0.001
_refine_ls_shift/su_mean 0.000
_refine_ls_structure_factor_coef Fsqd
_refine_ls_weighting_details 'w=1/[\s^2^(Fo^2^)+(0.0753P)^2^+12.6951P] where P=(Fo^2^+2Fc^2^)/3'
_refine_ls_weighting_scheme calc
_refine_ls_wR_factor_gt 0.1346
_refine_ls_wR_factor_ref 0.1558
_reflns_Friedel_coverage 0.000
_reflns_number_gt 5371
_reflns_number_total 7839
_reflns_threshold_expression 'I > 2\s(I)'
_cod_data_source_file c9dt02314c2.cif
_cod_data_source_block Compound_4a
_cod_depositor_comments 'Adding full bibliography for 7700440--7700447.cif.'
_cod_original_cell_volume 4006.4(3)
_cod_database_code 7700446
_shelx_shelxl_version_number 2014/7
_shelx_space_group_comment
;
The symmetry employed for this shelxl refinement is uniquely defined
by the following loop, which should always be used as a source of
symmetry information in preference to the above space-group names.
They are only intended as comments.
;
_shelx_estimated_absorpt_t_min 0.296
_shelx_estimated_absorpt_t_max 0.667

loop_
_space_group_symop_operation_xyz
'x, y, z'
'-x+1/2, y+1/2, -z+1/2'
'-x, -y, -z'
'x-1/2, -y-1/2, z-1/2'

loop_
_atom_site_label
_atom_site_type_symbol
_atom_site_fract_x
_atom_site_fract_y
_atom_site_fract_z
_atom_site_U_iso_or_equiv
_atom_site_adp_type
_atom_site_occupancy
_atom_site_site_symmetry_order
_atom_site_calc_flag
_atom_site_refinement_flags_posn
_atom_site_refinement_flags_adp
Au1 Au 0.32747(2) 0.44486(4) 0.15958(2) 0.04725(13) Uani 1 1 d . .
W1 W 0.73960(2) 0.55484(4) 0.38944(2) 0.04532(14) Uani 1 1 d . .
Se1 Se 0.60362(8) 0.39788(17) 0.22508(9) 0.0868(5) Uani 1 1 d . .
P1 P 0.19758(13) 0.4591(2) 0.09379(14) 0.0411(5) Uani 1 1 d . .
O2 O 0.6054(5) 0.7347(8) 0.3418(5) 0.073(2) Uani 1 1 d . .
N5 N 0.7278(4) 0.4817(7) 0.4873(4) 0.0432(17) Uani 1 1 d . .
N6 N 0.7919(5) 0.4685(8) 0.5562(4) 0.051(2) Uani 1 1 d . .
N1 N 0.8187(4) 0.6783(8) 0.4788(5) 0.0504(19) Uani 1 1 d . .
N3 N 0.8439(4) 0.4484(8) 0.4335(5) 0.055(2) Uani 1 1 d . .
C28 C 0.0730(5) 0.3278(7) 0.0781(6) 0.046(2) Uani 1 1 d . .
H28 H 0.0487 0.3648 0.0316 0.055 Uiso 1 1 calc R U
N2 N 0.8662(5) 0.6386(9) 0.5504(5) 0.056(2) Uani 1 1 d . .
O1 O 0.7758(6) 0.6568(10) 0.2603(6) 0.090(3) Uani 1 1 d . .
C32 C 0.1783(5) 0.3124(8) 0.1948(5) 0.044(2) Uani 1 1 d . .
H32 H 0.2271 0.3366 0.2285 0.053 Uiso 1 1 calc R U
C21 C 0.1625(5) 0.6026(8) 0.1009(5) 0.042(2) Uani 1 1 d . .
C27 C 0.1428(6) 0.3579(8) 0.1227(5) 0.045(2) Uani 1 1 d . .
C22 C 0.1029(6) 0.6200(9) 0.1211(5) 0.048(2) Uani 1 1 d . .
H22 H 0.0773 0.5581 0.1290 0.057 Uiso 1 1 calc R U
C29 C 0.0323(6) 0.2437(9) 0.0952(6) 0.050(2) Uani 1 1 d . .
H29 H -0.0164 0.2213 0.0602 0.060 Uiso 1 1 calc R U
C33 C 0.1650(6) 0.4356(8) -0.0087(5) 0.045(2) Uani 1 1 d . .
C23 C 0.0821(6) 0.7291(10) 0.1293(6) 0.056(3) Uani 1 1 d . .
H23 H 0.0423 0.7415 0.1429 0.067 Uiso 1 1 calc R U
N4 N 0.8924(5) 0.4437(9) 0.5108(5) 0.058(2) Uani 1 1 d . .
C34 C 0.1064(6) 0.4982(10) -0.0614(5) 0.053(2) Uani 1 1 d . .
H34 H 0.0827 0.5558 -0.0467 0.064 Uiso 1 1 calc R U
C26 C 0.2004(6) 0.6936(9) 0.0886(6) 0.053(2) Uani 1 1 d . .
H26 H 0.2407 0.6814 0.0757 0.063 Uiso 1 1 calc R U
C19 C 0.7702(7) 0.4202(9) 0.6067(6) 0.053(2) Uani 1 1 d . .
C3 C 0.6536(6) 0.6693(11) 0.3608(6) 0.056(3) Uani 1 1 d . .
C2 C 0.7626(7) 0.6217(11) 0.3062(6) 0.059(3) Uani 1 1 d . .
C31 C 0.1399(6) 0.2298(9) 0.2163(5) 0.050(2) Uani 1 1 d . .
H31 H 0.1632 0.1978 0.2645 0.060 Uiso 1 1 calc R U
C1 C 0.6709(6) 0.4684(9) 0.3132(6) 0.053(2) Uani 1 1 d . .
C5 C 0.4409(6) 0.4304(8) 0.2062(6) 0.052(2) Uani 1 1 d . .
C7 C 0.8285(6) 0.7931(10) 0.4811(7) 0.061(3) Uani 1 1 d . .
C17 C 0.6669(6) 0.4421(8) 0.4958(6) 0.050(2) Uani 1 1 d . .
C35 C 0.0829(7) 0.4732(12) -0.1384(6) 0.067(3) Uani 1 1 d . .
H35 H 0.0434 0.5147 -0.1755 0.081 Uiso 1 1 calc R U
C30 C 0.0671(6) 0.1955(9) 0.1657(6) 0.054(2) Uani 1 1 d . .
H30 H 0.0416 0.1396 0.1796 0.065 Uiso 1 1 calc R U
C38 C 0.2025(7) 0.3503(9) -0.0290(6) 0.057(3) Uani 1 1 d . .
H38 H 0.2425 0.3096 0.0081 0.068 Uiso 1 1 calc R U
C16 C 0.5888(6) 0.4429(10) 0.4352(7) 0.062(3) Uani 1 1 d . .
H16A H 0.5810 0.5108 0.4054 0.093 Uiso 1 1 calc R U
H16B H 0.5528 0.4414 0.4567 0.093 Uiso 1 1 calc R U
H16C H 0.5811 0.3771 0.4036 0.093 Uiso 1 1 calc R U
C25 C 0.1784(6) 0.8025(9) 0.0955(6) 0.059(3) Uani 1 1 d . .
H25 H 0.2027 0.8641 0.0855 0.071 Uiso 1 1 calc R U
C24 C 0.1209(6) 0.8216(10) 0.1171(6) 0.061(3) Uani 1 1 d . .
H24 H 0.1079 0.8958 0.1237 0.074 Uiso 1 1 calc R U
C18 C 0.6922(7) 0.4025(8) 0.5711(6) 0.054(2) Uani 1 1 d . .
H18 H 0.6620 0.3708 0.5922 0.065 Uiso 1 1 calc R U
C4 C 0.5073(6) 0.4263(11) 0.2206(7) 0.063(3) Uani 1 1 d . .
C9 C 0.9031(6) 0.7286(13) 0.5932(7) 0.067(3) Uani 1 1 d . .
C20 C 0.8259(8) 0.3954(12) 0.6872(6) 0.073(3) Uani 1 1 d . .
H20A H 0.8619 0.3386 0.6880 0.110 Uiso 1 1 calc R U
H20B H 0.7984 0.3677 0.7144 0.110 Uiso 1 1 calc R U
H20C H 0.8529 0.4639 0.7108 0.110 Uiso 1 1 calc R U
C8 C 0.8813(7) 0.8266(12) 0.5524(7) 0.067(3) Uani 1 1 d . .
H8 H 0.8983 0.9003 0.5688 0.081 Uiso 1 1 calc R U
C12 C 0.8753(7) 0.3813(13) 0.3986(8) 0.079(4) Uani 1 1 d . .
C36 C 0.1186(8) 0.3872(12) -0.1586(6) 0.071(3) Uani 1 1 d . .
H36 H 0.1014 0.3690 -0.2095 0.086 Uiso 1 1 calc R U
C11 C 0.8401(9) 0.3679(15) 0.3130(8) 0.094(5) Uani 1 1 d . .
H11A H 0.7854 0.3593 0.2935 0.142 Uiso 1 1 calc R U
H11B H 0.8612 0.3016 0.3004 0.142 Uiso 1 1 calc R U
H11C H 0.8513 0.4343 0.2910 0.142 Uiso 1 1 calc R U
C6 C 0.7867(8) 0.8698(11) 0.4138(8) 0.075(4) Uani 1 1 d . .
H6A H 0.7910 0.8391 0.3704 0.113 Uiso 1 1 calc R U
H6B H 0.8091 0.9446 0.4246 0.113 Uiso 1 1 calc R U
H6C H 0.7335 0.8744 0.4034 0.113 Uiso 1 1 calc R U
C14 C 0.9547(8) 0.3787(14) 0.5249(7) 0.081(4) Uani 1 1 d . .
C37 C 0.1799(8) 0.3268(11) -0.1042(7) 0.070(3) Uani 1 1 d . .
H37 H 0.2052 0.2714 -0.1187 0.084 Uiso 1 1 calc R U
B1 B 0.8696(7) 0.5091(14) 0.5668(6) 0.061(3) Uani 1 1 d . .
H1 H 0.9075 0.4942 0.6190 0.073 Uiso 1 1 calc R U
C10 C 0.9621(7) 0.7106(15) 0.6755(7) 0.088(5) Uani 1 1 d . .
H10A H 0.9370 0.6793 0.7040 0.132 Uiso 1 1 calc R U
H10B H 0.9851 0.7824 0.6970 0.132 Uiso 1 1 calc R U
H10C H 1.0011 0.6588 0.6769 0.132 Uiso 1 1 calc R U
C13 C 0.9434(8) 0.3349(16) 0.4553(8) 0.092(5) Uani 1 1 d . .
H13A H 0.9394 0.2524 0.4557 0.110 Uiso 1 1 calc R U
H13B H 0.9866 0.3542 0.4451 0.110 Uiso 1 1 calc R U
C15 C 1.0152(7) 0.3563(15) 0.6007(8) 0.098(5) Uani 1 1 d . .
H15A H 1.0386 0.4270 0.6241 0.146 Uiso 1 1 calc R U
H15B H 1.0532 0.3073 0.5972 0.146 Uiso 1 1 calc R U
H15C H 0.9934 0.3198 0.6306 0.146 Uiso 1 1 calc R U

loop_
_atom_site_aniso_label
_atom_site_aniso_U_11
_atom_site_aniso_U_22
_atom_site_aniso_U_33
_atom_site_aniso_U_23
_atom_site_aniso_U_13
_atom_site_aniso_U_12
Au1 0.0387(2) 0.0483(2) 0.0522(2) 0.00288(18) 0.01754(17) 0.00113(16)
W1 0.0373(2) 0.0575(3) 0.0392(2) 0.00020(19) 0.01480(17) 0.00009(19)
Se1 0.0444(6) 0.1347(14) 0.0739(9) -0.0447(9) 0.0192(6) -0.0048(7)
P1 0.0379(11) 0.0412(12) 0.0436(11) 0.0027(9) 0.0174(9) 0.0020(9)
O2 0.052(4) 0.076(6) 0.086(6) 0.014(5) 0.026(4) 0.018(4)
N5 0.043(4) 0.051(4) 0.037(4) 0.005(3) 0.019(3) 0.004(3)
N6 0.054(5) 0.061(5) 0.035(4) 0.001(4) 0.015(3) 0.011(4)
N1 0.037(4) 0.061(5) 0.050(5) -0.011(4) 0.017(3) -0.006(4)
N3 0.032(4) 0.080(6) 0.044(4) -0.007(4) 0.010(3) 0.012(4)
C28 0.038(4) 0.033(4) 0.069(6) 0.023(4) 0.026(4) 0.008(4)
N2 0.043(4) 0.075(6) 0.050(5) -0.014(4) 0.019(4) -0.006(4)
O1 0.084(6) 0.123(9) 0.078(6) 0.020(6) 0.048(5) 0.000(6)
C32 0.046(5) 0.055(6) 0.030(4) -0.008(4) 0.014(4) -0.001(4)
C21 0.035(4) 0.049(5) 0.034(4) 0.005(4) 0.007(3) 0.001(4)
C27 0.053(5) 0.039(5) 0.045(5) -0.002(4) 0.025(4) 0.004(4)
C22 0.048(5) 0.050(6) 0.033(4) 0.007(4) 0.007(4) -0.001(4)
C29 0.044(5) 0.054(6) 0.050(5) 0.005(4) 0.018(4) -0.004(4)
C33 0.056(5) 0.046(5) 0.043(5) 0.004(4) 0.029(4) -0.003(4)
C23 0.050(6) 0.065(7) 0.047(5) 0.000(5) 0.016(4) 0.015(5)
N4 0.053(5) 0.080(6) 0.041(4) 0.004(4) 0.019(4) 0.017(5)
C34 0.048(5) 0.072(7) 0.039(5) 0.006(5) 0.020(4) 0.007(5)
C26 0.050(5) 0.045(5) 0.056(6) 0.003(4) 0.016(4) -0.004(4)
C19 0.066(6) 0.042(5) 0.047(5) -0.002(4) 0.022(5) 0.003(4)
C3 0.039(5) 0.081(8) 0.048(5) -0.001(5) 0.019(4) 0.006(5)
C2 0.062(6) 0.075(7) 0.044(5) 0.011(5) 0.029(5) -0.006(6)
C31 0.050(5) 0.064(6) 0.036(5) 0.005(4) 0.018(4) 0.003(5)
C1 0.045(5) 0.063(7) 0.056(6) 0.006(5) 0.026(4) 0.004(5)
C5 0.042(5) 0.042(5) 0.059(6) 0.009(4) 0.010(4) 0.005(4)
C7 0.047(5) 0.066(7) 0.080(8) -0.012(6) 0.038(5) 0.000(5)
C17 0.064(6) 0.039(5) 0.054(6) 0.004(4) 0.033(5) 0.003(5)
C35 0.068(7) 0.087(9) 0.042(6) 0.009(6) 0.018(5) 0.000(6)
C30 0.055(6) 0.056(6) 0.059(6) 0.003(5) 0.032(5) -0.007(5)
C38 0.070(7) 0.056(6) 0.054(6) 0.006(5) 0.035(5) 0.015(5)
C16 0.048(6) 0.064(7) 0.074(7) -0.001(6) 0.027(5) -0.006(5)
C25 0.050(6) 0.047(6) 0.061(6) 0.005(5) 0.006(5) -0.002(4)
C24 0.055(6) 0.050(6) 0.060(6) -0.004(5) 0.007(5) 0.013(5)
C18 0.075(7) 0.035(5) 0.059(6) 0.002(4) 0.036(6) 0.000(5)
C4 0.045(6) 0.071(8) 0.074(7) -0.001(6) 0.027(5) 0.003(5)
C9 0.046(6) 0.104(10) 0.057(6) -0.023(7) 0.027(5) -0.002(6)
C20 0.092(9) 0.077(8) 0.046(6) 0.008(6) 0.027(6) -0.009(7)
C8 0.055(6) 0.077(8) 0.075(8) -0.029(7) 0.032(6) 0.000(6)
C12 0.060(7) 0.095(10) 0.080(9) -0.036(8) 0.029(6) 0.008(7)
C36 0.098(9) 0.089(9) 0.037(5) -0.012(6) 0.038(6) -0.014(8)
C11 0.084(10) 0.126(14) 0.067(8) -0.029(9) 0.027(7) 0.024(9)
C6 0.073(8) 0.056(7) 0.101(10) -0.002(7) 0.042(7) -0.001(6)
C14 0.062(7) 0.116(12) 0.064(8) -0.001(8) 0.025(6) 0.037(8)
C37 0.085(9) 0.067(8) 0.066(7) -0.002(6) 0.039(7) 0.003(7)
B1 0.051(6) 0.094(10) 0.031(5) -0.003(6) 0.011(5) 0.014(7)
C10 0.057(7) 0.141(14) 0.057(7) -0.037(8) 0.016(6) 0.001(8)
C13 0.059(7) 0.128(13) 0.081(9) -0.004(9) 0.023(7) 0.035(8)
C15 0.053(7) 0.128(14) 0.091(10) 0.020(10) 0.013(7) 0.046(8)

loop_
_atom_type_symbol
_atom_type_description
_atom_type_scat_dispersion_real
_atom_type_scat_dispersion_imag
_atom_type_scat_source
C C 0.0181 0.0091 'International Tables Vol C Tables 4.2.6.8 and 6.1.1.4'
H H 0.0000 0.0000 'International Tables Vol C Tables 4.2.6.8 and 6.1.1.4'
Au Au -4.4197 7.2980 'International Tables Vol C Tables 4.2.6.8 and 6.1.1.4'
B B 0.0090 0.0039 'International Tables Vol C Tables 4.2.6.8 and 6.1.1.4'
N N 0.0311 0.0180 'International Tables Vol C Tables 4.2.6.8 and 6.1.1.4'
O O 0.0492 0.0322 'International Tables Vol C Tables 4.2.6.8 and 6.1.1.4'
P P 0.2955 0.4335 'International Tables Vol C Tables 4.2.6.8 and 6.1.1.4'
Se Se -0.7943 1.1372 'International Tables Vol C Tables 4.2.6.8 and 6.1.1.4'
W W -5.4734 5.5774 'International Tables Vol C Tables 4.2.6.8 and 6.1.1.4'

loop_
_geom_angle_atom_site_label_1
_geom_angle_atom_site_label_2
_geom_angle_atom_site_label_3
_geom_angle
C5 Au1 P1 173.8(3)
C1 W1 C3 85.6(5)
C1 W1 C2 83.7(5)
C3 W1 C2 88.0(5)
C1 W1 N3 102.9(4)
C3 W1 N3 171.5(4)
C2 W1 N3 92.7(4)
C1 W1 N5 100.6(4)
C3 W1 N5 96.5(4)
C2 W1 N5 174.0(4)
N3 W1 N5 82.2(3)
C1 W1 N1 174.3(4)
C3 W1 N1 89.3(4)
C2 W1 N1 93.7(4)
N3 W1 N1 82.2(3)
N5 W1 N1 82.4(3)
C1 Se1 C4 104.3(5)
C27 P1 C21 106.5(4)
C27 P1 C33 105.8(4)
C21 P1 C33 104.9(4)
C27 P1 Au1 114.9(3)
C21 P1 Au1 112.2(3)
C33 P1 Au1 111.9(3)
C17 N5 N6 107.4(8)
C17 N5 W1 132.3(7)
N6 N5 W1 120.2(6)
C19 N6 N5 109.1(9)
C19 N6 B1 129.9(9)
N5 N6 B1 121.0(8)
C7 N1 N2 106.2(9)
C7 N1 W1 134.0(8)
N2 N1 W1 119.6(7)
C12 N3 N4 107.0(9)
C12 N3 W1 132.0(8)
N4 N3 W1 121.0(6)
C27 C28 C29 124.2(9)
C9 N2 N1 107.9(10)
C9 N2 B1 132.6(10)
N1 N2 B1 119.4(8)
C27 C32 C31 119.1(9)
C26 C21 C22 120.7(10)
C26 C21 P1 116.8(8)
C22 C21 P1 122.4(8)
C28 C27 C32 119.5(9)
C28 C27 P1 122.5(8)
C32 C27 P1 118.0(8)
C23 C22 C21 119.6(10)
C30 C29 C28 117.2(9)
C34 C33 C38 122.1(10)
C34 C33 P1 121.3(8)
C38 C33 P1 116.5(8)
C22 C23 C24 119.7(11)
C14 N4 N3 111.3(9)
C14 N4 B1 129.6(10)
N3 N4 B1 119.1(8)
C33 C34 C35 118.3(11)
C25 C26 C21 119.4(11)
N6 C19 C18 108.3(9)
N6 C19 C20 122.7(11)
C18 C19 C20 129.1(11)
O2 C3 W1 177.0(10)
O1 C2 W1 178.9(13)
C30 C31 C32 119.7(9)
W1 C1 Se1 170.4(7)
C4 C5 Au1 167.5(11)
N1 C7 C8 110.3(12)
N1 C7 C6 123.2(11)
C8 C7 C6 126.5(12)
N5 C17 C18 108.7(10)
N5 C17 C16 123.3(9)
C18 C17 C16 128.0(10)
C36 C35 C34 119.7(11)
C29 C30 C31 120.2(10)
C37 C38 C33 119.4(11)
C26 C25 C24 120.9(11)
C25 C24 C23 119.7(10)
C19 C18 C17 106.5(10)
C5 C4 Se1 167.3(12)
N2 C9 C8 110.6(11)
N2 C9 C10 120.0(14)
C8 C9 C10 129.4(13)
C9 C8 C7 105.0(11)
N3 C12 C13 107.3(11)
N3 C12 C11 122.6(12)
C13 C12 C11 130.1(12)
C35 C36 C37 121.2(11)
N4 C14 C13 105.4(11)
N4 C14 C15 123.9(12)
C13 C14 C15 130.5(12)
C38 C37 C36 119.1(12)
N6 B1 N2 109.5(9)
N6 B1 N4 108.8(10)
N2 B1 N4 109.5(10)
C14 C13 C12 109.0(12)

loop_
_geom_bond_atom_site_label_1
_geom_bond_atom_site_label_2
_geom_bond_distance
Au1 C5 1.983(10)
Au1 P1 2.276(2)
W1 C1 1.816(11)
W1 C3 2.016(11)
W1 C2 2.031(10)
W1 N3 2.204(8)
W1 N5 2.205(8)
W1 N1 2.273(8)
Se1 C1 1.843(11)
Se1 C4 1.859(11)
P1 C27 1.839(10)
P1 C21 1.841(10)
P1 C33 1.847(9)
O2 C3 1.138(13)
N5 C17 1.344(13)
N5 N6 1.388(11)
N6 C19 1.359(14)
N6 B1 1.502(17)
N1 C7 1.357(14)
N1 N2 1.381(12)
N3 C12 1.349(14)
N3 N4 1.392(12)
C28 C27 1.297(13)
C28 C29 1.392(13)
N2 C9 1.343(15)
N2 B1 1.548(19)
O1 C2 1.116(13)
C32 C27 1.381(13)
C32 C31 1.394(14)
C21 C26 1.376(14)
C21 C22 1.390(14)
C22 C23 1.371(15)
C29 C30 1.369(14)
C33 C34 1.367(14)
C33 C38 1.393(14)
C23 C24 1.398(17)
N4 C14 1.348(15)
N4 B1 1.556(15)
C34 C35 1.406(15)
C26 C25 1.371(15)
C19 C18 1.374(16)
C19 C20 1.502(15)
C31 C30 1.383(14)
C5 C4 1.190(15)
C7 C8 1.380(16)
C7 C6 1.508(17)
C17 C18 1.417(14)
C17 C16 1.459(15)
C35 C36 1.374(19)
C38 C37 1.372(16)
C25 C24 1.371(17)
C9 C8 1.359(19)
C9 C10 1.530(16)
C12 C13 1.411(18)
C12 C11 1.521(18)
C36 C37 1.394(18)
C14 C13 1.384(18)
C14 C15 1.460(17)
